data_4519082
loop_
_publ_author_name
'Wang, Ruifang'
'Li, Zhiyi'
'Hu, Taiping'
'Tian, Lei'
'Hu, Xiaoxiao'
'Liu, Shihao'
'Cao, Chen'
'Zhu, Ze-Lin'
'Tan, Ji-Hua'
'Yi, Yuanping'
'Wang, Pengfei'
'Lee, Chun-Sing'
'Wang, Ying'

_publ_section_title
;
 Two-Channel Space Charge Transfer-Induced Thermally Activated Delayed
 Fluorescent Materials for Efficient OLEDs with Low Efficiency Roll-Off.
;
_journal_issue 41
_journal_name_full 'ACS applied materials &amp; interfaces'
_journal_page_first 49066
_journal_page_last 49075
_journal_paper_doi 10.1021/acsami.1c12627
_journal_volume 13
_journal_year 2021
_chemical_formula_sum 'C66.5 H54 N2 O S'
_chemical_formula_weight 929.17
_space_group_crystal_system triclinic
_space_group_IT_number 2
_space_group_name_Hall '-P 1'
_space_group_name_H-M_alt 'P -1'
_atom_sites_solution_hydrogens geom
_audit_creation_method SHELXL-2016/6
_cell_angle_alpha 67.135(4)
_cell_angle_beta 77.482(5)
_cell_angle_gamma 85.123(4)
_cell_formula_units_Z 2
_cell_length_a 13.3772(12)
_cell_length_b 14.0770(12)
_cell_length_c 15.7032(15)
_cell_measurement_reflns_used 9892
_cell_measurement_temperature 238(2)
_cell_measurement_theta_max 74.62
_cell_measurement_theta_min 3.12
_cell_volume 2660.0(4)
_computing_cell_refinement 'Bruker Saint'
_computing_data_collection 'Bruker Apex3'
_computing_data_reduction 'Bruker Saint'
_computing_structure_refinement 'SHELXL-2016/6 (Sheldrick, 2016)'
_computing_structure_solution 'SHELXT 2014/5 (Sheldrick, 2014)'
_diffrn_ambient_temperature 238(2)
_diffrn_measured_fraction_theta_full 0.990
_diffrn_measured_fraction_theta_max 0.981
_diffrn_measurement_device_type 'Bruker D8 Venture Photon II'
_diffrn_measurement_method 'phi and omega scans'
_diffrn_radiation_type CuK\a
_diffrn_radiation_wavelength 1.54178
_diffrn_reflns_av_R_equivalents 0.0934
_diffrn_reflns_av_unetI/netI 0.0842
_diffrn_reflns_Laue_measured_fraction_full 0.990
_diffrn_reflns_Laue_measured_fraction_max 0.981
_diffrn_reflns_limit_h_max 16
_diffrn_reflns_limit_h_min -16
_diffrn_reflns_limit_k_max 17
_diffrn_reflns_limit_k_min -17
_diffrn_reflns_limit_l_max 19
_diffrn_reflns_limit_l_min -19
_diffrn_reflns_number 39638
_diffrn_reflns_point_group_measured_fraction_full 0.990
_diffrn_reflns_point_group_measured_fraction_max 0.981
_diffrn_reflns_theta_full 67.679
_diffrn_reflns_theta_max 74.784
_diffrn_reflns_theta_min 5.043
_diffrn_source 'micro focus'
_exptl_absorpt_coefficient_mu 0.875
_exptl_absorpt_correction_T_max 0.7538
_exptl_absorpt_correction_T_min 0.5550
_exptl_absorpt_correction_type multi-scan
_exptl_absorpt_process_details
;
 SADABS 2016/2: Krause, L., Herbst-Irmer, R., Sheldrick G.M. & Stalke D.,
 J. Appl. Cryst. 48 (2015) 3-10
;
_exptl_crystal_colour colourless
_exptl_crystal_density_diffrn 1.160
_exptl_crystal_description needle
_exptl_crystal_F_000 982
_exptl_crystal_size_max 0.51
_exptl_crystal_size_mid 0.08
_exptl_crystal_size_min 0.04
_refine_diff_density_max 0.755
_refine_diff_density_min -0.502
_refine_diff_density_rms 0.075
_refine_ls_extinction_method none
_refine_ls_goodness_of_fit_ref 1.086
_refine_ls_hydrogen_treatment constr
_refine_ls_matrix_type full
_refine_ls_number_parameters 673
_refine_ls_number_reflns 10720
_refine_ls_number_restraints 106
_refine_ls_restrained_S_all 1.089
_refine_ls_R_factor_all 0.1123
_refine_ls_R_factor_gt 0.0793
_refine_ls_shift/su_max 0.000
_refine_ls_shift/su_mean 0.000
_refine_ls_structure_factor_coef Fsqd
_refine_ls_weighting_details 'w=1/[\s^2^(Fo^2^)+(0.1732P)^2^+0.2142P] where P=(Fo^2^+2Fc^2^)/3'
_refine_ls_weighting_scheme calc
_refine_ls_wR_factor_gt 0.2285
_refine_ls_wR_factor_ref 0.2700
_reflns_Friedel_coverage 0.000
_reflns_number_gt 7554
_reflns_number_total 10720
_reflns_threshold_expression 'I > 2\s(I)'
_cod_data_source_file am1c12627_si_002.cif
_cod_data_source_block 1_a
_cod_original_formula_sum 'C66.50 H54 N2 O S'
_cod_database_code 4519082
_shelx_shelxl_version_number 2016/6
_shelx_space_group_comment
;
The symmetry employed for this shelxl refinement is uniquely defined
by the following loop, which should always be used as a source of
symmetry information in preference to the above space-group names.
They are only intended as comments.
;

loop_
_space_group_symop_operation_xyz
'x, y, z'
'-x, -y, -z'

loop_
_atom_site_label
_atom_site_type_symbol
_atom_site_fract_x
_atom_site_fract_y
_atom_site_fract_z
_atom_site_U_iso_or_equiv
_atom_site_adp_type
_atom_site_occupancy
_atom_site_site_symmetry_order
_atom_site_calc_flag
_atom_site_refinement_flags_posn
_atom_site_refinement_flags_adp
_atom_site_refinement_flags_occupancy
_atom_site_disorder_assembly
_atom_site_disorder_group
S1 S 0.11863(5) 0.24508(4) 0.41688(5) 0.0506(2) Uani 1 1 d . . . . .
O1 O 0.47328(19) 0.61693(16) 0.43594(19) 0.0689(6) Uani 1 1 d . . . . .
N1 N 0.41016(17) 0.12301(15) 0.68000(14) 0.0433(5) Uani 1 1 d . . . . .
N2 N 0.18637(18) 0.68094(16) 0.14597(16) 0.0495(5) Uani 1 1 d . . . . .
C1 C 0.3897(2) 0.16514(17) 0.75039(16) 0.0437(5) Uani 1 1 d . . . . .
C2 C 0.2971(2) 0.21583(19) 0.76518(19) 0.0518(6) Uani 1 1 d . . . . .
H2 H 0.249219 0.223358 0.727118 0.062 Uiso 1 1 calc R U . . .
C3 C 0.2756(3) 0.2547(2) 0.8348(2) 0.0639(8) Uani 1 1 d . . . . .
H3 H 0.212875 0.288340 0.844388 0.077 Uiso 1 1 calc R U . . .
C4 C 0.3456(3) 0.2446(3) 0.8912(2) 0.0708(9) Uani 1 1 d . . . . .
H4 H 0.331113 0.271752 0.938617 0.085 Uiso 1 1 calc R U . . .
C5 C 0.4369(3) 0.1944(2) 0.8767(2) 0.0640(8) Uani 1 1 d . . . . .
H5 H 0.484047 0.187519 0.915262 0.077 Uiso 1 1 calc R U . . .
C6 C 0.4619(2) 0.15325(18) 0.80688(18) 0.0484(6) Uani 1 1 d . . . . .
C7 C 0.5660(2) 0.1042(2) 0.78894(18) 0.0498(6) Uani 1 1 d . . . . .
C8 C 0.5629(2) 0.03688(17) 0.73347(16) 0.0427(5) Uani 1 1 d . . . . .
C9 C 0.6386(2) -0.0361(2) 0.7303(2) 0.0530(6) Uani 1 1 d . . . . .
H9 H 0.688837 -0.046664 0.766725 0.064 Uiso 1 1 calc R U . . .
C10 C 0.6432(2) -0.0940(2) 0.6757(2) 0.0580(7) Uani 1 1 d . . . . .
H10 H 0.695468 -0.143071 0.675590 0.070 Uiso 1 1 calc R U . . .
C11 C 0.5707(2) -0.0791(2) 0.6215(2) 0.0512(6) Uani 1 1 d . . . . .
H11 H 0.573290 -0.117662 0.583891 0.061 Uiso 1 1 calc R U . . .
C12 C 0.4939(2) -0.00704(19) 0.62274(18) 0.0463(5) Uani 1 1 d . . . . .
H12 H 0.444675 0.003221 0.585395 0.056 Uiso 1 1 calc R U . . .
C13 C 0.48838(19) 0.05078(16) 0.67871(16) 0.0400(5) Uani 1 1 d . . . . .
C14 C 0.5991(4) 0.0388(3) 0.8831(3) 0.0751(10) Uani 1 1 d . . . . .
H14A H 0.666447 0.009869 0.870363 0.113 Uiso 1 1 calc R U . . .
H14B H 0.550287 -0.016608 0.920033 0.113 Uiso 1 1 calc R U . . .
H14C H 0.601229 0.081965 0.918061 0.113 Uiso 1 1 calc R U . . .
C15 C 0.6449(3) 0.1905(3) 0.7299(3) 0.0751(9) Uani 1 1 d . . . . .
H15A H 0.712819 0.160730 0.723305 0.113 Uiso 1 1 calc R U . . .
H15B H 0.642913 0.238228 0.761220 0.113 Uiso 1 1 calc R U . . .
H15C H 0.628654 0.227075 0.667991 0.113 Uiso 1 1 calc R U . . .
C16 C 0.20927(18) 0.21625(16) 0.48914(17) 0.0401(5) Uani 1 1 d . . . . .
C17 C 0.2038(2) 0.11550(17) 0.55743(19) 0.0453(5) Uani 1 1 d . . . . .
H17 H 0.155162 0.069367 0.560299 0.054 Uiso 1 1 calc R U . . .
C18 C 0.2689(2) 0.08345(17) 0.62028(18) 0.0457(5) Uani 1 1 d . . . . .
H18 H 0.263489 0.016542 0.667115 0.055 Uiso 1 1 calc R U . . .
C19 C 0.34279(19) 0.15131(17) 0.61367(17) 0.0411(5) Uani 1 1 d . . . . .
C20 C 0.34928(18) 0.24998(17) 0.54606(16) 0.0396(5) Uani 1 1 d . . . . .
H20 H 0.400349 0.294571 0.541596 0.047 Uiso 1 1 calc R U . . .
C21 C 0.28122(17) 0.28507(16) 0.48389(16) 0.0365(5) Uani 1 1 d . . . . .
C22 C 0.28707(17) 0.40027(15) 0.41923(16) 0.0361(5) Uani 1 1 d . . . . .
C23 C 0.21772(18) 0.43452(17) 0.34629(17) 0.0391(5) Uani 1 1 d . . . . .
C24 C 0.2281(2) 0.53676(18) 0.28228(18) 0.0449(5) Uani 1 1 d . . . . .
H24 H 0.274138 0.580046 0.287607 0.054 Uiso 1 1 calc R U . . .
C25 C 0.1725(2) 0.57615(19) 0.21121(17) 0.0452(5) Uani 1 1 d . . . . .
C26 C 0.1031(2) 0.5130(2) 0.20334(19) 0.0474(5) Uani 1 1 d . . . . .
H26 H 0.065404 0.538872 0.154993 0.057 Uiso 1 1 calc R U . . .
C27 C 0.09017(19) 0.41245(19) 0.26685(18) 0.0445(5) Uani 1 1 d . . . . .
H27 H 0.042982 0.369981 0.261899 0.053 Uiso 1 1 calc R U . . .
C28 C 0.14662(18) 0.37278(17) 0.33880(17) 0.0398(5) Uani 1 1 d . . . . .
C29 C 0.1318(2) 0.7592(2) 0.1716(2) 0.0513(6) Uani 1 1 d . . . . .
C30 C 0.0768(3) 0.7397(2) 0.2624(2) 0.0636(8) Uani 1 1 d . . . . .
H30 H 0.072814 0.672125 0.308095 0.076 Uiso 1 1 calc R U . . .
C31 C 0.0278(4) 0.8195(3) 0.2860(3) 0.0863(12) Uani 1 1 d . . . . .
H31 H -0.010173 0.805878 0.347329 0.104 Uiso 1 1 calc R U . . .
C32 C 0.0348(4) 0.9179(3) 0.2200(4) 0.0965(14) Uani 1 1 d . . . . .
H32 H 0.002834 0.972290 0.236303 0.116 Uiso 1 1 calc R U . . .
C33 C 0.0886(4) 0.9375(3) 0.1299(3) 0.0841(12) Uani 1 1 d . . . . .
H33 H 0.093572 1.005892 0.085731 0.101 Uiso 1 1 calc R U . . .
C34 C 0.1359(2) 0.8597(2) 0.1018(2) 0.0581(7) Uani 1 1 d . . . . .
C35 C 0.1831(3) 0.8739(2) 0.0009(2) 0.0671(9) Uani 1 1 d . . . . .
C36 C 0.2783(3) 0.8073(2) 0.00164(19) 0.0597(7) Uani 1 1 d . . . . .
C37 C 0.3672(3) 0.8346(3) -0.0680(2) 0.0775(11) Uani 1 1 d . . . . .
H37 H 0.372070 0.900964 -0.115690 0.093 Uiso 1 1 calc R U . . .
C38 C 0.4483(4) 0.7670(4) -0.0690(3) 0.0882(13) Uani 1 1 d . . . . .
H38 H 0.506477 0.786818 -0.117835 0.106 Uiso 1 1 calc R U . . .
C39 C 0.4434(3) 0.6707(4) 0.0017(3) 0.0816(11) Uani 1 1 d . . . . .
H39 H 0.498686 0.624782 0.001474 0.098 Uiso 1 1 calc R U . . .
C40 C 0.3572(3) 0.6410(3) 0.0736(2) 0.0656(8) Uani 1 1 d . . . . .
H40 H 0.354353 0.575219 0.122038 0.079 Uiso 1 1 calc R U . . .
C41 C 0.2751(2) 0.7084(2) 0.07385(19) 0.0518(6) Uani 1 1 d . . . . .
C42 C 0.2046(4) 0.9881(3) -0.0628(3) 0.0914(14) Uani 1 1 d . . . . .
H42A H 0.237684 0.993589 -0.125976 0.137 Uiso 1 1 calc R U . . .
H42B H 0.249172 1.016676 -0.037550 0.137 Uiso 1 1 calc R U . . .
H42C H 0.140624 1.026103 -0.065138 0.137 Uiso 1 1 calc R U . . .
C43 C 0.1060(4) 0.8333(3) -0.0367(3) 0.0871(13) Uani 1 1 d . . . . .
H43A H 0.135046 0.839452 -0.100865 0.131 Uiso 1 1 calc R U . . .
H43B H 0.043363 0.873322 -0.035878 0.131 Uiso 1 1 calc R U . . .
H43C H 0.090991 0.761443 0.002827 0.131 Uiso 1 1 calc R U . . .
C44 C 0.2525(2) 0.46076(16) 0.48269(17) 0.0423(5) Uani 1 1 d . . . . .
C45 C 0.1523(2) 0.4448(2) 0.5370(2) 0.0591(7) Uani 1 1 d . . . . .
H45 H 0.109749 0.396397 0.534750 0.071 Uiso 1 1 calc R U . . .
C46 C 0.1162(3) 0.4997(3) 0.5936(3) 0.0801(11) Uani 1 1 d . . . . .
H46 H 0.049226 0.488398 0.629749 0.096 Uiso 1 1 calc R U . . .
C47 C 0.1781(4) 0.5715(3) 0.5973(3) 0.0830(11) Uani 1 1 d . . . . .
H47 H 0.152841 0.609113 0.635481 0.100 Uiso 1 1 calc R U . . .
C48 C 0.2766(3) 0.5878(2) 0.5452(3) 0.0664(8) Uani 1 1 d . . . . .
H48 H 0.318695 0.635793 0.548626 0.080 Uiso 1 1 calc R U . . .
C49 C 0.3142(2) 0.53282(18) 0.48704(19) 0.0475(6) Uani 1 1 d . . . . .
C50 C 0.4188(2) 0.55417(18) 0.4304(2) 0.0497(6) Uani 1 1 d . . . . .
C51 C 0.4554(2) 0.50082(18) 0.36507(18) 0.0463(6) Uani 1 1 d . . . . .
C52 C 0.5511(2) 0.5280(2) 0.3047(2) 0.0639(8) Uani 1 1 d . . . . .
H52 H 0.590998 0.578496 0.306894 0.077 Uiso 1 1 calc R U . . .
C53 C 0.5865(3) 0.4804(3) 0.2422(3) 0.0727(9) Uani 1 1 d . . . . .
H53 H 0.650187 0.499292 0.200814 0.087 Uiso 1 1 calc R U . . .
C54 C 0.5286(3) 0.4047(3) 0.2401(2) 0.0644(8) Uani 1 1 d . . . . .
H54 H 0.553729 0.371795 0.197873 0.077 Uiso 1 1 calc R U . . .
C55 C 0.4342(2) 0.3770(2) 0.29949(19) 0.0496(6) Uani 1 1 d . . . . .
H55 H 0.395744 0.325196 0.297663 0.060 Uiso 1 1 calc R U . . .
C56 C 0.39573(18) 0.42550(16) 0.36207(16) 0.0396(5) Uani 1 1 d . . . . .
C57 C 0.1238(4) 0.9148(5) 0.4576(4) 0.1017(15) Uani 1 1 d . . . . .
H57A H 0.049822 0.917894 0.474993 0.153 Uiso 1 1 calc R U . . .
H57B H 0.142408 0.872531 0.420335 0.153 Uiso 1 1 calc R U . . .
H57C H 0.150685 0.983903 0.420802 0.153 Uiso 1 1 calc R U . . .
C58 C 0.1682(3) 0.8685(3) 0.5456(3) 0.0714(9) Uani 1 1 d . . . . .
C59 C 0.2726(3) 0.8483(3) 0.5391(4) 0.0817(11) Uani 1 1 d . . . . .
H59 H 0.315569 0.863067 0.479560 0.098 Uiso 1 1 calc R U . . .
C60 C 0.3130(4) 0.8075(3) 0.6183(4) 0.0929(14) Uani 1 1 d . . . . .
H60 H 0.383571 0.793847 0.612987 0.111 Uiso 1 1 calc R U . . .
C61 C 0.2514(5) 0.7857(3) 0.7065(4) 0.0979(15) Uani 1 1 d . . . . .
H61 H 0.279669 0.758600 0.761056 0.117 Uiso 1 1 calc R U . . .
C62 C 0.1465(4) 0.8048(3) 0.7132(3) 0.0873(11) Uani 1 1 d . . . . .
H62 H 0.103081 0.789679 0.772569 0.105 Uiso 1 1 calc R U . . .
C63 C 0.1070(3) 0.8459(3) 0.6327(3) 0.0717(9) Uani 1 1 d . . . . .
H63 H 0.036286 0.858676 0.637596 0.086 Uiso 1 1 calc R U . . .
C64 C 0.1462(10) 0.5310(9) -0.0944(8) 0.148(6) Uani 0.5 1 d D U P . .
H64A H 0.154122 0.513332 -0.149415 0.223 Uiso 0.5 1 calc R U P . .
H64B H 0.194325 0.585029 -0.107337 0.223 Uiso 0.5 1 calc R U P . .
H64C H 0.076931 0.554932 -0.079814 0.223 Uiso 0.5 1 calc R U P . .
C65 C 0.1658(5) 0.4425(5) -0.0164(5) 0.0783(18) Uani 0.5 1 d D U P . .
C66 C 0.1100(5) 0.3556(5) 0.0180(5) 0.0702(16) Uani 0.5 1 d D U P . .
H66 H 0.054491 0.354995 -0.009685 0.084 Uiso 0.5 1 calc R U P . .
C67 C 0.1293(9) 0.2685(7) 0.0906(6) 0.112(3) Uani 0.5 1 d D U P . .
H67 H 0.087126 0.210393 0.111539 0.135 Uiso 0.5 1 calc R U P . .
C68 C 0.2087(9) 0.2645(8) 0.1331(6) 0.138(4) Uani 0.5 1 d D U P . .
H68 H 0.223852 0.206491 0.184170 0.166 Uiso 0.5 1 calc R U P . .
C69 C 0.2643(7) 0.3539(10) 0.0936(7) 0.127(4) Uani 0.5 1 d D U P . .
H69 H 0.321320 0.353309 0.119860 0.152 Uiso 0.5 1 calc R U P . .
C70 C 0.2488(5) 0.4457(9) 0.0203(7) 0.103(3) Uani 0.5 1 d D U P . .
H70 H 0.290975 0.503888 -0.001657 0.123 Uiso 0.5 1 calc R U P . .

loop_
_atom_site_aniso_label
_atom_site_aniso_U_11
_atom_site_aniso_U_22
_atom_site_aniso_U_33
_atom_site_aniso_U_23
_atom_site_aniso_U_13
_atom_site_aniso_U_12
S1 0.0488(4) 0.0348(3) 0.0668(4) -0.0098(3) -0.0222(3) -0.0118(2)
O1 0.0758(15) 0.0475(10) 0.0894(16) -0.0214(10) -0.0277(12) -0.0244(10)
N1 0.0544(12) 0.0371(9) 0.0412(10) -0.0155(8) -0.0145(8) 0.0016(8)
N2 0.0529(12) 0.0417(11) 0.0438(11) -0.0043(9) -0.0098(9) -0.0050(9)
C1 0.0588(14) 0.0314(10) 0.0356(11) -0.0084(8) -0.0031(9) -0.0104(9)
C2 0.0636(16) 0.0389(12) 0.0461(13) -0.0127(10) -0.0042(11) 0.0003(11)
C3 0.080(2) 0.0502(15) 0.0545(16) -0.0211(12) 0.0035(14) -0.0009(14)
C4 0.102(3) 0.0596(17) 0.0534(16) -0.0326(14) -0.0010(16) 0.0007(17)
C5 0.092(2) 0.0585(16) 0.0477(15) -0.0257(12) -0.0147(14) -0.0064(15)
C6 0.0675(16) 0.0377(11) 0.0381(12) -0.0109(9) -0.0091(10) -0.0109(10)
C7 0.0629(16) 0.0452(12) 0.0431(13) -0.0137(10) -0.0162(11) -0.0097(11)
C8 0.0500(13) 0.0363(11) 0.0378(11) -0.0078(9) -0.0103(9) -0.0065(9)
C9 0.0561(15) 0.0514(14) 0.0523(14) -0.0170(11) -0.0190(11) 0.0037(11)
C10 0.0617(17) 0.0501(14) 0.0641(17) -0.0225(12) -0.0194(13) 0.0116(12)
C11 0.0588(16) 0.0462(13) 0.0519(14) -0.0219(11) -0.0123(11) 0.0019(11)
C12 0.0564(15) 0.0406(11) 0.0429(12) -0.0154(9) -0.0127(10) -0.0016(10)
C13 0.0491(13) 0.0315(10) 0.0348(10) -0.0073(8) -0.0065(9) -0.0064(9)
C14 0.104(3) 0.077(2) 0.0593(18) -0.0312(16) -0.0427(19) 0.0158(19)
C15 0.074(2) 0.0585(17) 0.093(3) -0.0307(17) -0.0059(18) -0.0241(16)
C16 0.0400(12) 0.0306(10) 0.0480(12) -0.0136(9) -0.0063(9) -0.0054(8)
C17 0.0454(13) 0.0311(10) 0.0557(14) -0.0111(9) -0.0090(10) -0.0104(9)
C18 0.0532(14) 0.0301(10) 0.0477(13) -0.0068(9) -0.0100(10) -0.0074(9)
C19 0.0481(13) 0.0345(10) 0.0409(11) -0.0134(9) -0.0107(9) -0.0020(9)
C20 0.0424(12) 0.0351(10) 0.0410(11) -0.0127(9) -0.0086(9) -0.0069(8)
C21 0.0393(11) 0.0297(10) 0.0406(11) -0.0134(8) -0.0057(8) -0.0064(8)
C22 0.0379(11) 0.0284(10) 0.0422(11) -0.0123(8) -0.0076(8) -0.0076(8)
C23 0.0376(11) 0.0348(10) 0.0435(11) -0.0129(9) -0.0077(8) -0.0027(8)
C24 0.0470(13) 0.0380(11) 0.0457(13) -0.0092(10) -0.0110(10) -0.0081(9)
C25 0.0450(13) 0.0412(12) 0.0420(12) -0.0073(9) -0.0085(9) -0.0041(9)
C26 0.0452(13) 0.0494(13) 0.0474(13) -0.0158(10) -0.0132(10) -0.0027(10)
C27 0.0417(12) 0.0447(12) 0.0512(13) -0.0208(10) -0.0111(10) -0.0042(9)
C28 0.0375(11) 0.0353(10) 0.0476(12) -0.0168(9) -0.0070(9) -0.0039(8)
C29 0.0505(14) 0.0424(12) 0.0544(14) -0.0078(11) -0.0167(11) -0.0015(10)
C30 0.0641(18) 0.0511(15) 0.0637(18) -0.0140(13) -0.0044(14) 0.0023(13)
C31 0.087(3) 0.075(2) 0.087(3) -0.033(2) 0.002(2) 0.012(2)
C32 0.105(3) 0.065(2) 0.115(4) -0.035(2) -0.018(3) 0.023(2)
C33 0.097(3) 0.0450(16) 0.101(3) -0.0122(17) -0.034(2) 0.0105(16)
C34 0.0618(17) 0.0417(13) 0.0658(17) -0.0064(12) -0.0283(14) -0.0025(11)
C35 0.085(2) 0.0498(15) 0.0562(17) 0.0044(13) -0.0331(15) -0.0159(14)
C36 0.077(2) 0.0595(16) 0.0399(13) -0.0091(11) -0.0147(12) -0.0253(14)
C37 0.090(3) 0.084(2) 0.0479(16) -0.0127(15) -0.0006(15) -0.043(2)
C38 0.085(3) 0.108(3) 0.065(2) -0.036(2) 0.0203(18) -0.045(2)
C39 0.067(2) 0.102(3) 0.078(2) -0.044(2) 0.0083(17) -0.0202(19)
C40 0.0622(19) 0.0685(18) 0.0590(17) -0.0206(14) -0.0013(13) -0.0094(14)
C41 0.0544(15) 0.0547(14) 0.0423(13) -0.0115(11) -0.0086(10) -0.0155(11)
C42 0.129(4) 0.0549(18) 0.070(2) 0.0120(16) -0.038(2) -0.020(2)
C43 0.104(3) 0.079(2) 0.078(2) -0.0076(19) -0.055(2) -0.015(2)
C44 0.0511(13) 0.0296(10) 0.0432(12) -0.0106(9) -0.0072(9) -0.0053(9)
C45 0.0572(16) 0.0493(14) 0.0699(18) -0.0292(13) 0.0059(13) -0.0111(12)
C46 0.081(2) 0.070(2) 0.089(2) -0.0476(18) 0.0214(19) -0.0102(17)
C47 0.102(3) 0.073(2) 0.086(2) -0.0550(19) 0.007(2) -0.004(2)
C48 0.087(2) 0.0489(15) 0.075(2) -0.0361(14) -0.0141(17) -0.0044(14)
C49 0.0617(16) 0.0317(10) 0.0509(13) -0.0149(9) -0.0148(11) -0.0051(10)
C50 0.0562(15) 0.0318(10) 0.0579(15) -0.0072(10) -0.0187(11) -0.0132(10)
C51 0.0471(13) 0.0347(11) 0.0489(13) -0.0036(9) -0.0118(10) -0.0132(9)
C52 0.0494(16) 0.0582(16) 0.0703(19) -0.0087(14) -0.0059(13) -0.0216(12)
C53 0.0523(17) 0.079(2) 0.069(2) -0.0164(16) 0.0081(14) -0.0147(15)
C54 0.0564(17) 0.0701(18) 0.0582(17) -0.0210(14) -0.0006(13) 0.0000(14)
C55 0.0479(14) 0.0488(13) 0.0482(13) -0.0162(10) -0.0051(10) -0.0021(10)
C56 0.0413(12) 0.0317(10) 0.0411(11) -0.0080(8) -0.0087(9) -0.0037(8)
C57 0.096(3) 0.121(4) 0.083(3) -0.030(3) -0.009(2) -0.040(3)
C58 0.078(2) 0.0578(17) 0.082(2) -0.0296(16) -0.0097(17) -0.0229(15)
C59 0.074(2) 0.0573(18) 0.109(3) -0.0318(19) -0.001(2) -0.0174(16)
C60 0.084(3) 0.0541(19) 0.141(4) -0.035(2) -0.026(3) -0.0036(18)
C61 0.115(4) 0.069(2) 0.113(4) -0.025(2) -0.048(3) -0.002(2)
C62 0.100(3) 0.082(2) 0.085(3) -0.032(2) -0.019(2) -0.017(2)
C63 0.069(2) 0.0701(19) 0.081(2) -0.0327(17) -0.0111(16) -0.0205(16)
C64 0.126(9) 0.092(6) 0.145(9) -0.001(6) 0.041(6) 0.042(6)
C65 0.061(4) 0.093(4) 0.074(4) -0.038(3) 0.011(3) 0.003(3)
C66 0.041(3) 0.100(4) 0.069(4) -0.031(3) -0.010(2) -0.009(3)
C67 0.141(8) 0.096(5) 0.086(6) -0.039(4) 0.004(5) 0.020(5)
C68 0.170(9) 0.171(8) 0.052(4) -0.041(5) -0.027(5) 0.119(7)
C69 0.060(4) 0.281(12) 0.105(6) -0.150(7) -0.026(4) 0.051(6)
C70 0.059(4) 0.183(8) 0.118(6) -0.130(5) 0.028(4) -0.031(5)

loop_
_atom_type_symbol
_atom_type_description
_atom_type_scat_dispersion_real
_atom_type_scat_dispersion_imag
_atom_type_scat_source
C C 0.0181 0.0091 'International Tables Vol C Tables 4.2.6.8 and 6.1.1.4'
H H 0.0000 0.0000 'International Tables Vol C Tables 4.2.6.8 and 6.1.1.4'
N N 0.0311 0.0180 'International Tables Vol C Tables 4.2.6.8 and 6.1.1.4'
O O 0.0492 0.0322 'International Tables Vol C Tables 4.2.6.8 and 6.1.1.4'
S S 0.3331 0.5567 'International Tables Vol C Tables 4.2.6.8 and 6.1.1.4'

loop_
_geom_angle_atom_site_label_1
_geom_angle_atom_site_label_2
_geom_angle_atom_site_label_3
_geom_angle
_geom_angle_site_symmetry_1
_geom_angle_site_symmetry_3
_geom_angle_publ_flag
C16 S1 C28 103.89(11) . . ?
C13 N1 C1 121.2(2) . . ?
C13 N1 C19 121.0(2) . . ?
C1 N1 C19 117.6(2) . . ?
C29 N2 C41 118.5(2) . . ?
C29 N2 C25 118.8(2) . . ?
C41 N2 C25 119.4(2) . . ?
C2 C1 C6 120.4(2) . . ?
C2 C1 N1 120.1(2) . . ?
C6 C1 N1 119.6(2) . . ?
C3 C2 C1 120.4(3) . . ?
C3 C2 H2 119.8 . . ?
C1 C2 H2 119.8 . . ?
C2 C3 C4 120.4(3) . . ?
C2 C3 H3 119.8 . . ?
C4 C3 H3 119.8 . . ?
C5 C4 C3 119.1(3) . . ?
C5 C4 H4 120.5 . . ?
C3 C4 H4 120.5 . . ?
C4 C5 C6 122.4(3) . . ?
C4 C5 H5 118.8 . . ?
C6 C5 H5 118.8 . . ?
C5 C6 C1 117.2(3) . . ?
C5 C6 C7 120.9(3) . . ?
C1 C6 C7 121.7(2) . . ?
C6 C7 C8 110.5(2) . . ?
C6 C7 C15 108.6(2) . . ?
C8 C7 C15 108.3(3) . . ?
C6 C7 C14 110.5(3) . . ?
C8 C7 C14 109.7(2) . . ?
C15 C7 C14 109.2(3) . . ?
C9 C8 C13 117.6(2) . . ?
C9 C8 C7 120.5(2) . . ?
C13 C8 C7 121.8(2) . . ?
C10 C9 C8 122.7(3) . . ?
C10 C9 H9 118.7 . . ?
C8 C9 H9 118.7 . . ?
C11 C10 C9 119.4(3) . . ?
C11 C10 H10 120.3 . . ?
C9 C10 H10 120.3 . . ?
C10 C11 C12 119.7(3) . . ?
C10 C11 H11 120.1 . . ?
C12 C11 H11 120.1 . . ?
C11 C12 C13 121.0(3) . . ?
C11 C12 H12 119.5 . . ?
C13 C12 H12 119.5 . . ?
N1 C13 C12 120.7(2) . . ?
N1 C13 C8 119.7(2) . . ?
C12 C13 C8 119.7(2) . . ?
C7 C14 H14A 109.5 . . ?
C7 C14 H14B 109.5 . . ?
H14A C14 H14B 109.5 . . ?
C7 C14 H14C 109.5 . . ?
H14A C14 H14C 109.5 . . ?
H14B C14 H14C 109.5 . . ?
C7 C15 H15A 109.5 . . ?
C7 C15 H15B 109.5 . . ?
H15A C15 H15B 109.5 . . ?
C7 C15 H15C 109.5 . . ?
H15A C15 H15C 109.5 . . ?
H15B C15 H15C 109.5 . . ?
C21 C16 C17 120.2(2) . . ?
C21 C16 S1 125.09(17) . . ?
C17 C16 S1 114.73(18) . . ?
C18 C17 C16 120.7(2) . . ?
C18 C17 H17 119.6 . . ?
C16 C17 H17 119.6 . . ?
C17 C18 C19 119.2(2) . . ?
C17 C18 H18 120.4 . . ?
C19 C18 H18 120.4 . . ?
C20 C19 C18 120.3(2) . . ?
C20 C19 N1 118.2(2) . . ?
C18 C19 N1 121.4(2) . . ?
C19 C20 C21 121.2(2) . . ?
C19 C20 H20 119.4 . . ?
C21 C20 H20 119.4 . . ?
C16 C21 C20 118.3(2) . . ?
C16 C21 C22 124.8(2) . . ?
C20 C21 C22 116.80(19) . . ?
C56 C22 C44 113.55(19) . . ?
C56 C22 C23 105.47(18) . . ?
C44 C22 C23 106.52(18) . . ?
C56 C22 C21 108.98(18) . . ?
C44 C22 C21 106.96(18) . . ?
C23 C22 C21 115.54(18) . . ?
C28 C23 C24 118.0(2) . . ?
C28 C23 C22 125.79(19) . . ?
C24 C23 C22 116.2(2) . . ?
C25 C24 C23 121.9(2) . . ?
C25 C24 H24 119.1 . . ?
C23 C24 H24 119.1 . . ?
C24 C25 C26 119.6(2) . . ?
C24 C25 N2 120.2(2) . . ?
C26 C25 N2 120.2(2) . . ?
C27 C26 C25 119.6(2) . . ?
C27 C26 H26 120.2 . . ?
C25 C26 H26 120.2 . . ?
C26 C27 C28 120.7(2) . . ?
C26 C27 H27 119.6 . . ?
C28 C27 H27 119.6 . . ?
C23 C28 C27 120.3(2) . . ?
C23 C28 S1 124.14(18) . . ?
C27 C28 S1 115.59(18) . . ?
C30 C29 C34 120.4(3) . . ?
C30 C29 N2 121.9(2) . . ?
C34 C29 N2 117.7(3) . . ?
C31 C30 C29 120.2(3) . . ?
C31 C30 H30 119.9 . . ?
C29 C30 H30 119.9 . . ?
C32 C31 C30 119.9(4) . . ?
C32 C31 H31 120.0 . . ?
C30 C31 H31 120.0 . . ?
C31 C32 C33 120.1(4) . . ?
C31 C32 H32 120.0 . . ?
C33 C32 H32 120.0 . . ?
C32 C33 C34 122.2(3) . . ?
C32 C33 H33 118.9 . . ?
C34 C33 H33 118.9 . . ?
C33 C34 C29 117.0(3) . . ?
C33 C34 C35 124.6(3) . . ?
C29 C34 C35 118.1(3) . . ?
C36 C35 C34 108.2(2) . . ?
C36 C35 C43 107.9(3) . . ?
C34 C35 C43 107.5(3) . . ?
C36 C35 C42 112.8(3) . . ?
C34 C35 C42 112.1(3) . . ?
C43 C35 C42 108.2(3) . . ?
C37 C36 C41 117.4(3) . . ?
C37 C36 C35 124.2(3) . . ?
C41 C36 C35 118.2(3) . . ?
C38 C37 C36 122.0(3) . . ?
C38 C37 H37 119.0 . . ?
C36 C37 H37 119.0 . . ?
C39 C38 C37 119.7(3) . . ?
C39 C38 H38 120.2 . . ?
C37 C38 H38 120.2 . . ?
C38 C39 C40 120.2(4) . . ?
C38 C39 H39 119.9 . . ?
C40 C39 H39 119.9 . . ?
C39 C40 C41 120.0(3) . . ?
C39 C40 H40 120.0 . . ?
C41 C40 H40 120.0 . . ?
C40 C41 C36 120.6(3) . . ?
C40 C41 N2 121.6(2) . . ?
C36 C41 N2 117.8(3) . . ?
C35 C42 H42A 109.5 . . ?
C35 C42 H42B 109.5 . . ?
H42A C42 H42B 109.5 . . ?
C35 C42 H42C 109.5 . . ?
H42A C42 H42C 109.5 . . ?
H42B C42 H42C 109.5 . . ?
C35 C43 H43A 109.5 . . ?
C35 C43 H43B 109.5 . . ?
H43A C43 H43B 109.5 . . ?
C35 C43 H43C 109.5 . . ?
H43A C43 H43C 109.5 . . ?
H43B C43 H43C 109.5 . . ?
C49 C44 C45 118.8(2) . . ?
C49 C44 C22 123.1(2) . . ?
C45 C44 C22 118.1(2) . . ?
C46 C45 C44 120.5(3) . . ?
C46 C45 H45 119.8 . . ?
C44 C45 H45 119.8 . . ?
C45 C46 C47 120.3(3) . . ?
C45 C46 H46 119.9 . . ?
C47 C46 H46 119.9 . . ?
C48 C47 C46 120.2(3) . . ?
C48 C47 H47 119.9 . . ?
C46 C47 H47 119.9 . . ?
C47 C48 C49 120.1(3) . . ?
C47 C48 H48 119.9 . . ?
C49 C48 H48 119.9 . . ?
C44 C49 C48 120.1(3) . . ?
C44 C49 C50 121.2(2) . . ?
C48 C49 C50 118.7(3) . . ?
O1 C50 C49 120.6(3) . . ?
O1 C50 C51 121.0(3) . . ?
C49 C50 C51 118.4(2) . . ?
C52 C51 C56 120.3(3) . . ?
C52 C51 C50 118.5(3) . . ?
C56 C51 C50 121.2(2) . . ?
C53 C52 C51 119.7(3) . . ?
C53 C52 H52 120.1 . . ?
C51 C52 H52 120.1 . . ?
C52 C53 C54 120.2(3) . . ?
C52 C53 H53 119.9 . . ?
C54 C53 H53 119.9 . . ?
C55 C54 C53 120.7(3) . . ?
C55 C54 H54 119.7 . . ?
C53 C54 H54 119.7 . . ?
C54 C55 C56 120.3(3) . . ?
C54 C55 H55 119.9 . . ?
C56 C55 H55 119.9 . . ?
C55 C56 C51 118.9(2) . . ?
C55 C56 C22 118.5(2) . . ?
C51 C56 C22 122.5(2) . . ?
C58 C57 H57A 109.5 . . ?
C58 C57 H57B 109.5 . . ?
H57A C57 H57B 109.5 . . ?
C58 C57 H57C 109.5 . . ?
H57A C57 H57C 109.5 . . ?
H57B C57 H57C 109.5 . . ?
C63 C58 C59 118.9(4) . . ?
C63 C58 C57 120.8(4) . . ?
C59 C58 C57 120.3(4) . . ?
C60 C59 C58 120.4(4) . . ?
C60 C59 H59 119.8 . . ?
C58 C59 H59 119.8 . . ?
C59 C60 C61 120.8(5) . . ?
C59 C60 H60 119.6 . . ?
C61 C60 H60 119.6 . . ?
C60 C61 C62 118.8(5) . . ?
C60 C61 H61 120.6 . . ?
C62 C61 H61 120.6 . . ?
C63 C62 C61 119.7(5) . . ?
C63 C62 H62 120.2 . . ?
C61 C62 H62 120.2 . . ?
C58 C63 C62 121.4(4) . . ?
C58 C63 H63 119.3 . . ?
C62 C63 H63 119.3 . . ?
C65 C64 H64A 109.5 . . ?
C65 C64 H64B 109.5 . . ?
H64A C64 H64B 109.5 . . ?
C65 C64 H64C 109.5 . . ?
H64A C64 H64C 109.5 . . ?
H64B C64 H64C 109.5 . . ?
C66 C65 C70 119.9(7) . . ?
C66 C65 C64 122.6(10) . . ?
C70 C65 C64 117.4(10) . . ?
C65 C66 C67 123.8(8) . . ?
C65 C66 H66 118.1 . . ?
C67 C66 H66 118.1 . . ?
C68 C67 C66 120.8(9) . . ?
C68 C67 H67 119.6 . . ?
C66 C67 H67 119.6 . . ?
C67 C68 C69 112.8(8) . . ?
C67 C68 H68 123.6 . . ?
C69 C68 H68 123.6 . . ?
C68 C69 C70 129.5(8) . . ?
C68 C69 H69 115.3 . . ?
C70 C69 H69 115.3 . . ?
C65 C70 C69 113.2(8) . . ?
C65 C70 H70 123.4 . . ?
C69 C70 H70 123.4 . . ?

loop_
_geom_bond_atom_site_label_1
_geom_bond_atom_site_label_2
_geom_bond_distance
_geom_bond_site_symmetry_2
_geom_bond_publ_flag
S1 C16 1.754(3) . ?
S1 C28 1.754(2) . ?
O1 C50 1.232(3) . ?
N1 C13 1.398(3) . ?
N1 C1 1.414(3) . ?
N1 C19 1.442(3) . ?
N2 C29 1.411(4) . ?
N2 C41 1.413(4) . ?
N2 C25 1.432(3) . ?
C1 C2 1.397(4) . ?
C1 C6 1.406(4) . ?
C2 C3 1.371(4) . ?
C2 H2 0.9400 . ?
C3 C4 1.387(6) . ?
C3 H3 0.9400 . ?
C4 C5 1.379(5) . ?
C4 H4 0.9400 . ?
C5 C6 1.397(4) . ?
C5 H5 0.9400 . ?
C6 C7 1.520(4) . ?
C7 C8 1.524(4) . ?
C7 C15 1.539(4) . ?
C7 C14 1.545(4) . ?
C8 C9 1.387(4) . ?
C8 C13 1.407(3) . ?
C9 C10 1.384(4) . ?
C9 H9 0.9400 . ?
C10 C11 1.376(4) . ?
C10 H10 0.9400 . ?
C11 C12 1.383(4) . ?
C11 H11 0.9400 . ?
C12 C13 1.399(4) . ?
C12 H12 0.9400 . ?
C14 H14A 0.9700 . ?
C14 H14B 0.9700 . ?
C14 H14C 0.9700 . ?
C15 H15A 0.9700 . ?
C15 H15B 0.9700 . ?
C15 H15C 0.9700 . ?
C16 C21 1.391(3) . ?
C16 C17 1.403(3) . ?
C17 C18 1.377(4) . ?
C17 H17 0.9400 . ?
C18 C19 1.393(4) . ?
C18 H18 0.9400 . ?
C19 C20 1.378(3) . ?
C20 C21 1.400(3) . ?
C20 H20 0.9400 . ?
C21 C22 1.541(3) . ?
C22 C56 1.523(3) . ?
C22 C44 1.525(3) . ?
C22 C23 1.536(3) . ?
C23 C28 1.394(3) . ?
C23 C24 1.397(3) . ?
C24 C25 1.384(4) . ?
C24 H24 0.9400 . ?
C25 C26 1.393(4) . ?
C26 C27 1.378(4) . ?
C26 H26 0.9400 . ?
C27 C28 1.402(3) . ?
C27 H27 0.9400 . ?
C29 C30 1.388(5) . ?
C29 C34 1.410(4) . ?
C30 C31 1.386(5) . ?
C30 H30 0.9400 . ?
C31 C32 1.367(6) . ?
C31 H31 0.9400 . ?
C32 C33 1.372(7) . ?
C32 H32 0.9400 . ?
C33 C34 1.390(5) . ?
C33 H33 0.9400 . ?
C34 C35 1.513(5) . ?
C35 C36 1.514(5) . ?
C35 C43 1.539(5) . ?
C35 C42 1.541(4) . ?
C36 C37 1.395(5) . ?
C36 C41 1.410(4) . ?
C37 C38 1.383(7) . ?
C37 H37 0.9400 . ?
C38 C39 1.374(7) . ?
C38 H38 0.9400 . ?
C39 C40 1.389(5) . ?
C39 H39 0.9400 . ?
C40 C41 1.389(5) . ?
C40 H40 0.9400 . ?
C42 H42A 0.9700 . ?
C42 H42B 0.9700 . ?
C42 H42C 0.9700 . ?
C43 H43A 0.9700 . ?
C43 H43B 0.9700 . ?
C43 H43C 0.9700 . ?
C44 C49 1.391(4) . ?
C44 C45 1.408(4) . ?
C45 C46 1.380(4) . ?
C45 H45 0.9400 . ?
C46 C47 1.385(6) . ?
C46 H46 0.9400 . ?
C47 C48 1.377(6) . ?
C47 H47 0.9400 . ?
C48 C49 1.403(4) . ?
C48 H48 0.9400 . ?
C49 C50 1.471(4) . ?
C50 C51 1.474(4) . ?
C51 C52 1.399(4) . ?
C51 C56 1.401(3) . ?
C52 C53 1.376(6) . ?
C52 H52 0.9400 . ?
C53 C54 1.384(5) . ?
C53 H53 0.9400 . ?
C54 C55 1.380(4) . ?
C54 H54 0.9400 . ?
C55 C56 1.392(4) . ?
C55 H55 0.9400 . ?
C57 C58 1.510(7) . ?
C57 H57A 0.9700 . ?
C57 H57B 0.9700 . ?
C57 H57C 0.9700 . ?
C58 C63 1.365(6) . ?
C58 C59 1.391(6) . ?
C59 C60 1.361(7) . ?
C59 H59 0.9400 . ?
C60 C61 1.382(8) . ?
C60 H60 0.9400 . ?
C61 C62 1.395(7) . ?
C61 H61 0.9400 . ?
C62 C63 1.371(6) . ?
C62 H62 0.9400 . ?
C63 H63 0.9400 . ?
C64 C65 1.420(8) . ?
C64 H64A 0.9700 . ?
C64 H64B 0.9700 . ?
C64 H64C 0.9700 . ?
C65 C66 1.346(7) . ?
C65 C70 1.369(8) . ?
C66 C67 1.364(8) . ?
C66 H66 0.9400 . ?
C67 C68 1.358(9) . ?
C67 H67 0.9400 . ?
C68 C69 1.370(9) . ?
C68 H68 0.9400 . ?
C69 C70 1.392(9) . ?
C69 H69 0.9400 . ?
C70 H70 0.9400 . ?
